data_7212121
loop_
_publ_author_name
'Arunachalam, M.'
'Ghosh, Pradyut'

_publ_section_title
;
 Nitrate directed organized assemblies of protonated arene based tripodal
 receptors
;
_journal_issue 5
_journal_name_full CrystEngComm
_journal_page_first 1621
_journal_paper_doi 10.1039/b919950k
_journal_volume 12
_journal_year 2010
_chemical_formula_sum 'C27 H39 N9 O9'
_chemical_formula_weight 633.67
_chemical_name_systematic
;
?
;
_space_group_IT_number 2
_symmetry_cell_setting triclinic
_symmetry_space_group_name_Hall '-P 1'
_symmetry_space_group_name_H-M 'P -1'
_atom_sites_solution_hydrogens geom
_atom_sites_solution_primary direct
_atom_sites_solution_secondary difmap
_audit_creation_method SHELXL-97
_cell_angle_alpha 111.290(14)
_cell_angle_beta 106.240(14)
_cell_angle_gamma 101.630(10)
_cell_formula_units_Z 2
_cell_length_a 11.363(5)
_cell_length_b 12.402(5)
_cell_length_c 13.447(9)
_cell_measurement_reflns_used 1994
_cell_measurement_temperature 100(2)
_cell_measurement_theta_max 19.41
_cell_measurement_theta_min 2.22
_cell_volume 1594.9(15)
_computing_cell_refinement 'Bruker SMART'
_computing_data_collection 'Bruker SMART'
_computing_data_reduction 'Bruker SAINT'
_computing_molecular_graphics 'Bruker SHELXTL'
_computing_publication_material 'Bruker SHELXTL'
_computing_structure_refinement 'SHELXL-97 (Sheldrick, 1997)'
_computing_structure_solution 'SHELXS-97 (Sheldrick, 1990)'
_diffrn_ambient_temperature 100(2)
_diffrn_detector_area_resol_mean 3
_diffrn_measured_fraction_theta_full 0.993
_diffrn_measured_fraction_theta_max 0.993
_diffrn_measurement_device_type 'CCD area detector'
_diffrn_measurement_method 'phi scan'
_diffrn_radiation_monochromator graphite
_diffrn_radiation_source 'fine-focus sealed tube'
_diffrn_radiation_type MoK\a
_diffrn_radiation_wavelength 0.71073
_diffrn_reflns_av_R_equivalents 0.0382
_diffrn_reflns_av_sigmaI/netI 0.0431
_diffrn_reflns_limit_h_max 12
_diffrn_reflns_limit_h_min -12
_diffrn_reflns_limit_k_max 13
_diffrn_reflns_limit_k_min -13
_diffrn_reflns_limit_l_max 14
_diffrn_reflns_limit_l_min -14
_diffrn_reflns_number 12374
_diffrn_reflns_theta_full 22.72
_diffrn_reflns_theta_max 22.72
_diffrn_reflns_theta_min 1.76
_exptl_absorpt_coefficient_mu 0.101
_exptl_absorpt_correction_T_max 0.9860
_exptl_absorpt_correction_T_min 0.9762
_exptl_absorpt_correction_type multi-scan
_exptl_absorpt_process_details SADABS
_exptl_crystal_colour Yellow
_exptl_crystal_density_diffrn 1.319
_exptl_crystal_density_method 'not measured'
_exptl_crystal_description Block
_exptl_crystal_F_000 672
_exptl_crystal_size_max 0.24
_exptl_crystal_size_mid 0.16
_exptl_crystal_size_min 0.14
_refine_diff_density_max 0.237
_refine_diff_density_min -0.212
_refine_diff_density_rms 0.039
_refine_ls_extinction_method none
_refine_ls_goodness_of_fit_ref 1.033
_refine_ls_hydrogen_treatment constr
_refine_ls_matrix_type full
_refine_ls_number_parameters 415
_refine_ls_number_reflns 4264
_refine_ls_number_restraints 0
_refine_ls_restrained_S_all 1.033
_refine_ls_R_factor_all 0.0853
_refine_ls_R_factor_gt 0.0542
_refine_ls_shift/su_max 0.000
_refine_ls_shift/su_mean 0.000
_refine_ls_structure_factor_coef Fsqd
_refine_ls_weighting_details 'calc w=1/[\s^2^(Fo^2^)+(0.0825P)^2^+0.3992P] where P=(Fo^2^+2Fc^2^)/3'
_refine_ls_weighting_scheme calc
_refine_ls_wR_factor_gt 0.1409
_refine_ls_wR_factor_ref 0.1625
_reflns_number_gt 2825
_reflns_number_total 4264
_reflns_threshold_expression >2sigma(I)
_cod_data_source_file b919950k.txt
_cod_data_source_block tdmpyn
_cod_depositor_comments
;
The following automatic conversions were performed:

'_symmetry_cell_setting' value 'Triclinic' changed to 'triclinic'
according to /home/saulius/struct/CIF-dictionaries/cif_core.dic
dictionary named 'cif_core.dic' version 2.4.2 from
2011-04-26.

'_exptl_absorpt_correction_type' value 'Multi-scan'
changed to 'multi-scan' according to
/home/saulius/struct/CIF-dictionaries/cif_core.dic dictionary named
'cif_core.dic' version 2.4.2 from
2011-04-26.

'_refine_ls_hydrogen_treatment' value 'CONSTR' changed
to 'constr' according to
/home/saulius/struct/CIF-dictionaries/cif_core.dic dictionary named
'cif_core.dic' version 2.4.2 from 2011-04-26.

Automatic conversion script
Id: cif_fix_values 1891 2012-01-12 08:04:46Z andrius 
;
_cod_original_cell_volume 1594.9(14)
_cod_original_sg_symbol_H-M 'P-1 '
_cod_database_code 7212121

loop_
_symmetry_equiv_pos_as_xyz
'x, y, z'
'-x, -y, -z'

loop_
_atom_site_label
_atom_site_type_symbol
_atom_site_fract_x
_atom_site_fract_y
_atom_site_fract_z
_atom_site_U_iso_or_equiv
_atom_site_adp_type
_atom_site_occupancy
_atom_site_symmetry_multiplicity
_atom_site_calc_flag
_atom_site_refinement_flags
O1 O 0.0581(4) 0.1497(3) 0.8991(3) 0.1234(12) Uani 1 1 d .
N2 N 0.1029(4) 0.0706(4) 0.9067(3) 0.0876(11) Uani 1 1 d .
O3 O 0.0545(3) -0.0364(3) 0.8209(2) 0.0801(8) Uani 1 1 d .
O4 O 0.1933(4) 0.0882(4) 0.9927(3) 0.1611(18) Uani 1 1 d .
O5 O 0.1558(2) 0.8658(2) 0.6029(2) 0.0639(6) Uani 1 1 d .
N6 N 0.1835(3) 0.8158(3) 0.5157(3) 0.0635(8) Uani 1 1 d .
O7 O 0.2816(3) 0.7868(3) 0.5308(3) 0.1048(10) Uani 1 1 d .
O8 O 0.1126(3) 0.8016(2) 0.4212(2) 0.0833(8) Uani 1 1 d .
O9 O 0.7413(4) 0.5723(4) 0.4232(3) 0.1379(14) Uani 1 1 d .
N10 N 0.8396(4) 0.5687(3) 0.4053(4) 0.0804(10) Uani 1 1 d .
O11 O 0.9447(3) 0.6009(3) 0.4867(3) 0.1056(10) Uani 1 1 d .
O12 O 0.8404(3) 0.5359(3) 0.3077(3) 0.1018(10) Uani 1 1 d .
C13 C 0.8109(4) 0.8071(4) 0.3120(3) 0.0757(11) Uani 1 1 d .
H13A H 0.8898 0.7885 0.3176 0.113 Uiso 1 1 calc R
H13B H 0.8070 0.8635 0.2786 0.113 Uiso 1 1 calc R
H13C H 0.7373 0.7327 0.2640 0.113 Uiso 1 1 calc R
C14 C 0.8088(3) 0.8634(3) 0.4286(3) 0.0509(8) Uani 1 1 d .
N15 N 0.9110(2) 0.8892(2) 0.5229(2) 0.0548(7) Uani 1 1 d .
H15 H 0.9819 0.8750 0.5225 0.066 Uiso 1 1 calc R
N16 N 0.8868(3) 0.9400(2) 0.6173(2) 0.0569(7) Uani 1 1 d .
H16 H 0.9393 0.9637 0.6871 0.068 Uiso 1 1 calc R
C17 C 0.7677(3) 0.9481(3) 0.5859(3) 0.0534(8) Uani 1 1 d .
C18 C 0.7144(4) 1.0023(4) 0.6743(3) 0.0854(12) Uani 1 1 d .
H18A H 0.7724 1.0173 0.7489 0.128 Uiso 1 1 calc R
H18B H 0.6305 0.9461 0.6546 0.128 Uiso 1 1 calc R
H18C H 0.7058 1.0784 0.6763 0.128 Uiso 1 1 calc R
C19 C 0.7145(3) 0.9002(3) 0.4667(3) 0.0491(8) Uani 1 1 d .
C20 C 0.5815(3) 0.8945(3) 0.3967(3) 0.0610(9) Uani 1 1 d .
H20A H 0.5917 0.9671 0.3835 0.073 Uiso 1 1 calc R
H20B H 0.5286 0.8979 0.4425 0.073 Uiso 1 1 calc R
C21 C 0.5081(3) 0.7813(3) 0.2802(3) 0.0481(8) Uani 1 1 d .
C22 C 0.4717(3) 0.6596(3) 0.3906(3) 0.0638(10) Uani 1 1 d .
H22A H 0.5557 0.7159 0.4478 0.096 Uiso 1 1 calc R
H22B H 0.4667 0.5772 0.3780 0.096 Uiso 1 1 calc R
H22C H 0.4052 0.6797 0.4172 0.096 Uiso 1 1 calc R
C23 C 0.4517(3) 0.6691(3) 0.2783(3) 0.0467(8) Uani 1 1 d .
C24 C 0.3766(3) 0.5642(3) 0.1713(3) 0.0459(8) Uani 1 1 d .
C25 C 0.3095(3) 0.4442(3) 0.1703(3) 0.0632(9) Uani 1 1 d .
H25A H 0.2657 0.3816 0.0906 0.076 Uiso 1 1 calc R
H25B H 0.3757 0.4185 0.2095 0.076 Uiso 1 1 calc R
C26 C 0.2116(3) 0.4500(3) 0.2264(3) 0.0535(8) Uani 1 1 d .
C27 C 0.1935(4) 0.3887(3) 0.2915(3) 0.0663(10) Uani 1 1 d .
C28 C 0.2559(5) 0.3024(4) 0.3173(4) 0.1023(15) Uani 1 1 d .
H28A H 0.3488 0.3419 0.3531 0.153 Uiso 1 1 calc R
H28B H 0.2336 0.2304 0.2467 0.153 Uiso 1 1 calc R
H28C H 0.2256 0.2790 0.3689 0.153 Uiso 1 1 calc R
N29 N 0.1037(3) 0.4202(3) 0.3321(3) 0.0762(9) Uani 1 1 d .
H29 H 0.0756 0.3943 0.3752 0.091 Uiso 1 1 calc R
N30 N 0.0653(3) 0.4982(3) 0.2946(3) 0.0684(8) Uani 1 1 d .
H30 H 0.0088 0.5309 0.3103 0.082 Uiso 1 1 calc R
C31 C 0.1284(3) 0.5179(3) 0.2290(3) 0.0581(9) Uani 1 1 d .
C32 C 0.1025(4) 0.6017(4) 0.1765(3) 0.0762(11) Uani 1 1 d .
H32A H 0.0259 0.6195 0.1832 0.114 Uiso 1 1 calc R
H32B H 0.0893 0.5629 0.0962 0.114 Uiso 1 1 calc R
H32C H 0.1756 0.6768 0.2161 0.114 Uiso 1 1 calc R
C33 C 0.2874(4) 0.4591(3) -0.0469(3) 0.0707(10) Uani 1 1 d .
H33A H 0.2587 0.4847 -0.1062 0.106 Uiso 1 1 calc R
H33B H 0.2131 0.4121 -0.0418 0.106 Uiso 1 1 calc R
H33C H 0.3400 0.4094 -0.0657 0.106 Uiso 1 1 calc R
C34 C 0.3668(3) 0.5711(3) 0.0678(2) 0.0456(8) Uani 1 1 d .
C35 C 0.4304(3) 0.6811(3) 0.0705(3) 0.0486(8) Uani 1 1 d .
C36 C 0.4360(3) 0.6855(3) -0.0398(3) 0.0595(9) Uani 1 1 d .
H36A H 0.5251 0.7316 -0.0222 0.071 Uiso 1 1 calc R
H36B H 0.4174 0.6020 -0.0958 0.071 Uiso 1 1 calc R
C37 C 0.3479(3) 0.7398(3) -0.0980(3) 0.0504(8) Uani 1 1 d .
C38 C 0.2461(3) 0.7766(3) -0.0781(3) 0.0563(9) Uani 1 1 d .
C39 C 0.1850(4) 0.7782(5) 0.0068(4) 0.0926(14) Uani 1 1 d .
H39A H 0.1186 0.8149 -0.0031 0.139 Uiso 1 1 calc R
H39B H 0.2502 0.8252 0.0839 0.139 Uiso 1 1 calc R
H39C H 0.1470 0.6955 -0.0058 0.139 Uiso 1 1 calc R
N40 N 0.1981(3) 0.8156(3) -0.1566(2) 0.0629(8) Uani 1 1 d .
H40 H 0.1339 0.8429 -0.1623 0.075 Uiso 1 1 calc R
N41 N 0.2652(3) 0.8054(3) -0.2242(2) 0.0630(8) Uani 1 1 d .
H41 H 0.2515 0.8254 -0.2803 0.076 Uiso 1 1 calc R
C42 C 0.3574(3) 0.7590(3) -0.1913(3) 0.0566(9) Uani 1 1 d .
C43 C 0.4488(4) 0.7357(5) -0.2501(4) 0.0933(14) Uani 1 1 d .
H43A H 0.4349 0.6491 -0.2849 0.140 Uiso 1 1 calc R
H43B H 0.5369 0.7792 -0.1945 0.140 Uiso 1 1 calc R
H43C H 0.4339 0.7636 -0.3089 0.140 Uiso 1 1 calc R
C44 C 0.5567(4) 0.9101(3) 0.1765(3) 0.0773(11) Uani 1 1 d .
H44A H 0.5693 0.9770 0.2475 0.116 Uiso 1 1 calc R
H44B H 0.4993 0.9157 0.1123 0.116 Uiso 1 1 calc R
H44C H 0.6391 0.9140 0.1696 0.116 Uiso 1 1 calc R
C45 C 0.4969(3) 0.7887(3) 0.1765(3) 0.0523(8) Uani 1 1 d .

loop_
_atom_site_aniso_label
_atom_site_aniso_U_11
_atom_site_aniso_U_22
_atom_site_aniso_U_33
_atom_site_aniso_U_23
_atom_site_aniso_U_13
_atom_site_aniso_U_12
O1 0.139(3) 0.100(2) 0.127(3) 0.036(2) 0.047(2) 0.064(2)
N2 0.085(3) 0.107(3) 0.062(2) 0.025(2) 0.021(2) 0.049(2)
O3 0.0860(19) 0.090(2) 0.0476(15) 0.0166(15) 0.0084(13) 0.0481(16)
O4 0.164(4) 0.163(4) 0.076(2) 0.007(2) -0.018(2) 0.076(3)
O5 0.0658(16) 0.0809(17) 0.0532(15) 0.0307(13) 0.0257(12) 0.0358(13)
N6 0.065(2) 0.067(2) 0.058(2) 0.0281(17) 0.0207(17) 0.0271(17)
O7 0.092(2) 0.146(3) 0.095(2) 0.047(2) 0.0426(18) 0.081(2)
O8 0.099(2) 0.092(2) 0.0514(16) 0.0338(14) 0.0157(15) 0.0320(16)
O9 0.095(2) 0.200(4) 0.155(3) 0.077(3) 0.081(3) 0.081(3)
N10 0.076(3) 0.094(3) 0.094(3) 0.053(2) 0.045(2) 0.037(2)
O11 0.085(2) 0.161(3) 0.104(2) 0.085(2) 0.051(2) 0.037(2)
O12 0.089(2) 0.143(3) 0.078(2) 0.045(2) 0.0379(18) 0.0485(19)
C13 0.073(3) 0.089(3) 0.054(2) 0.017(2) 0.0232(19) 0.038(2)
C14 0.0468(19) 0.048(2) 0.049(2) 0.0184(16) 0.0116(17) 0.0154(16)
N15 0.0411(16) 0.0603(18) 0.0575(18) 0.0241(15) 0.0127(14) 0.0192(13)
N16 0.0533(18) 0.0637(18) 0.0420(16) 0.0208(14) 0.0069(13) 0.0182(14)
C17 0.049(2) 0.056(2) 0.048(2) 0.0210(17) 0.0106(16) 0.0196(17)
C18 0.088(3) 0.107(3) 0.054(2) 0.024(2) 0.024(2) 0.048(3)
C19 0.0469(19) 0.0458(19) 0.0406(19) 0.0132(15) 0.0058(15) 0.0155(16)
C20 0.059(2) 0.062(2) 0.052(2) 0.0195(18) 0.0094(17) 0.0292(18)
C21 0.0383(18) 0.058(2) 0.0435(19) 0.0216(16) 0.0070(14) 0.0222(16)
C22 0.058(2) 0.090(3) 0.052(2) 0.037(2) 0.0229(17) 0.029(2)
C23 0.0421(18) 0.063(2) 0.0459(19) 0.0285(18) 0.0194(15) 0.0282(17)
C24 0.0435(18) 0.054(2) 0.048(2) 0.0261(17) 0.0217(15) 0.0221(16)
C25 0.077(2) 0.062(2) 0.065(2) 0.0313(19) 0.039(2) 0.029(2)
C26 0.055(2) 0.050(2) 0.056(2) 0.0236(17) 0.0249(17) 0.0146(17)
C27 0.062(2) 0.075(3) 0.075(3) 0.041(2) 0.038(2) 0.021(2)
C28 0.131(4) 0.109(4) 0.138(4) 0.092(3) 0.084(3) 0.067(3)
N29 0.073(2) 0.095(2) 0.086(2) 0.057(2) 0.0428(19) 0.0290(19)
N30 0.0589(18) 0.090(2) 0.068(2) 0.0392(18) 0.0325(16) 0.0306(17)
C31 0.052(2) 0.069(2) 0.047(2) 0.0238(18) 0.0166(17) 0.0153(19)
C32 0.079(3) 0.104(3) 0.069(3) 0.049(2) 0.035(2) 0.047(2)
C33 0.077(3) 0.071(2) 0.050(2) 0.0179(19) 0.0201(19) 0.021(2)
C34 0.0445(18) 0.052(2) 0.0415(19) 0.0189(16) 0.0155(15) 0.0232(16)
C35 0.0459(19) 0.066(2) 0.0430(19) 0.0306(18) 0.0155(15) 0.0271(17)
C36 0.062(2) 0.082(3) 0.055(2) 0.0421(19) 0.0277(18) 0.0355(19)
C37 0.050(2) 0.058(2) 0.0468(19) 0.0255(16) 0.0176(16) 0.0209(17)
C38 0.055(2) 0.067(2) 0.0446(19) 0.0242(18) 0.0152(17) 0.0245(18)
C39 0.095(3) 0.149(4) 0.074(3) 0.063(3) 0.048(2) 0.075(3)
N40 0.0613(18) 0.083(2) 0.0548(18) 0.0369(16) 0.0202(16) 0.0371(16)
N41 0.072(2) 0.076(2) 0.0622(19) 0.0453(16) 0.0295(17) 0.0346(17)
C42 0.061(2) 0.070(2) 0.055(2) 0.0371(19) 0.0260(18) 0.0302(19)
C43 0.101(3) 0.145(4) 0.102(3) 0.090(3) 0.066(3) 0.073(3)
C44 0.073(3) 0.067(3) 0.079(3) 0.041(2) 0.010(2) 0.009(2)
C45 0.0403(18) 0.061(2) 0.055(2) 0.0322(19) 0.0073(16) 0.0185(17)

loop_
_atom_type_symbol
_atom_type_description
_atom_type_scat_dispersion_real
_atom_type_scat_dispersion_imag
_atom_type_scat_source
C C 0.0033 0.0016 'International Tables Vol C Tables 4.2.6.8 and 6.1.1.4'
H H 0.0000 0.0000 'International Tables Vol C Tables 4.2.6.8 and 6.1.1.4'
N N 0.0061 0.0033 'International Tables Vol C Tables 4.2.6.8 and 6.1.1.4'
O O 0.0106 0.0060 'International Tables Vol C Tables 4.2.6.8 and 6.1.1.4'

loop_
_geom_angle_atom_site_label_1
_geom_angle_atom_site_label_2
_geom_angle_atom_site_label_3
_geom_angle
O1 N2 O4 123.3(4)
O1 N2 O3 118.8(4)
O4 N2 O3 117.9(4)
O8 N6 O7 123.2(3)
O8 N6 O5 118.5(3)
O7 N6 O5 118.3(3)
O9 N10 O12 122.0(4)
O9 N10 O11 120.5(4)
O12 N10 O11 117.5(4)
C14 C13 H13A 109.5
C14 C13 H13B 109.5
H13A C13 H13B 109.5
C14 C13 H13C 109.5
H13A C13 H13C 109.5
H13B C13 H13C 109.5
N15 C14 C19 106.8(3)
N15 C14 C13 121.0(3)
C19 C14 C13 132.2(3)
N16 N15 C14 110.1(3)
N16 N15 H15 125.0
C14 N15 H15 125.0
N15 N16 C17 108.9(3)
N15 N16 H16 125.5
C17 N16 H16 125.5
N16 C17 C19 108.1(3)
N16 C17 C18 120.9(3)
C19 C17 C18 131.1(3)
C17 C18 H18A 109.5
C17 C18 H18B 109.5
H18A C18 H18B 109.5
C17 C18 H18C 109.5
H18A C18 H18C 109.5
H18B C18 H18C 109.5
C17 C19 C14 106.1(3)
C17 C19 C20 124.8(3)
C14 C19 C20 129.0(3)
C19 C20 C21 115.5(3)
C19 C20 H20A 108.4
C21 C20 H20A 108.4
C19 C20 H20B 108.4
C21 C20 H20B 108.4
H20A C20 H20B 107.5
C23 C21 C45 120.3(3)
C23 C21 C20 118.7(3)
C45 C21 C20 121.0(3)
C23 C22 H22A 109.5
C23 C22 H22B 109.5
H22A C22 H22B 109.5
C23 C22 H22C 109.5
H22A C22 H22C 109.5
H22B C22 H22C 109.5
C21 C23 C24 119.9(3)
C21 C23 C22 120.1(3)
C24 C23 C22 120.0(3)
C34 C24 C23 119.8(3)
C34 C24 C25 120.8(3)
C23 C24 C25 119.4(3)
C26 C25 C24 115.1(3)
C26 C25 H25A 108.5
C24 C25 H25A 108.5
C26 C25 H25B 108.5
C24 C25 H25B 108.5
H25A C25 H25B 107.5
C27 C26 C31 106.7(3)
C27 C26 C25 124.2(3)
C31 C26 C25 129.1(3)
N29 C27 C26 107.5(3)
N29 C27 C28 122.6(3)
C26 C27 C28 130.0(3)
C27 C28 H28A 109.5
C27 C28 H28B 109.5
H28A C28 H28B 109.5
C27 C28 H28C 109.5
H28A C28 H28C 109.5
H28B C28 H28C 109.5
N30 N29 C27 109.0(3)
N30 N29 H29 125.5
C27 N29 H29 125.5
N29 N30 C31 109.5(3)
N29 N30 H30 125.2
C31 N30 H30 125.2
N30 C31 C26 107.3(3)
N30 C31 C32 120.0(3)
C26 C31 C32 132.7(3)
C31 C32 H32A 109.5
C31 C32 H32B 109.5
H32A C32 H32B 109.5
C31 C32 H32C 109.5
H32A C32 H32C 109.5
H32B C32 H32C 109.5
C34 C33 H33A 109.5
C34 C33 H33B 109.5
H33A C33 H33B 109.5
C34 C33 H33C 109.5
H33A C33 H33C 109.5
H33B C33 H33C 109.5
C35 C34 C24 120.0(3)
C35 C34 C33 119.9(3)
C24 C34 C33 120.1(3)
C34 C35 C45 120.4(3)
C34 C35 C36 120.5(3)
C45 C35 C36 119.0(3)
C37 C36 C35 118.9(3)
C37 C36 H36A 107.6
C35 C36 H36A 107.6
C37 C36 H36B 107.6
C35 C36 H36B 107.6
H36A C36 H36B 107.0
C38 C37 C42 106.2(3)
C38 C37 C36 131.7(3)
C42 C37 C36 122.1(3)
N40 C38 C37 107.5(3)
N40 C38 C39 119.1(3)
C37 C38 C39 133.4(3)
C38 C39 H39A 109.5
C38 C39 H39B 109.5
H39A C39 H39B 109.5
C38 C39 H39C 109.5
H39A C39 H39C 109.5
H39B C39 H39C 109.5
N41 N40 C38 109.4(3)
N41 N40 H40 125.3
C38 N40 H40 125.3
N40 N41 C42 109.2(3)
N40 N41 H41 125.4
C42 N41 H41 125.4
N41 C42 C37 107.7(3)
N41 C42 C43 122.6(3)
C37 C42 C43 129.7(3)
C42 C43 H43A 109.5
C42 C43 H43B 109.5
H43A C43 H43B 109.5
C42 C43 H43C 109.5
H43A C43 H43C 109.5
H43B C43 H43C 109.5
C45 C44 H44A 109.5
C45 C44 H44B 109.5
H44A C44 H44B 109.5
C45 C44 H44C 109.5
H44A C44 H44C 109.5
H44B C44 H44C 109.5
C21 C45 C35 119.2(3)
C21 C45 C44 121.2(3)
C35 C45 C44 119.5(3)

loop_
_geom_bond_atom_site_label_1
_geom_bond_atom_site_label_2
_geom_bond_distance
O1 N2 1.216(4)
N2 O4 1.225(4)
N2 O3 1.278(4)
O5 N6 1.271(3)
N6 O8 1.226(3)
N6 O7 1.226(3)
O9 N10 1.213(4)
N10 O12 1.227(4)
N10 O11 1.242(4)
C13 C14 1.476(5)
C13 H13A 0.9600
C13 H13B 0.9600
C13 H13C 0.9600
C14 N15 1.339(4)
C14 C19 1.398(4)
N15 N16 1.329(3)
N15 H15 0.8600
N16 C17 1.337(4)
N16 H16 0.8600
C17 C19 1.382(4)
C17 C18 1.489(5)
C18 H18A 0.9600
C18 H18B 0.9600
C18 H18C 0.9600
C19 C20 1.513(4)
C20 C21 1.524(4)
C20 H20A 0.9700
C20 H20B 0.9700
C21 C23 1.398(4)
C21 C45 1.402(4)
C22 C23 1.515(4)
C22 H22A 0.9600
C22 H22B 0.9600
C22 H22C 0.9600
C23 C24 1.412(4)
C24 C34 1.400(4)
C24 C25 1.522(4)
C25 C26 1.508(4)
C25 H25A 0.9700
C25 H25B 0.9700
C26 C27 1.381(5)
C26 C31 1.387(4)
C27 N29 1.345(4)
C27 C28 1.486(5)
C28 H28A 0.9600
C28 H28B 0.9600
C28 H28C 0.9600
N29 N30 1.335(4)
N29 H29 0.8600
N30 C31 1.339(4)
N30 H30 0.8600
C31 C32 1.485(5)
C32 H32A 0.9600
C32 H32B 0.9600
C32 H32C 0.9600
C33 C34 1.511(4)
C33 H33A 0.9600
C33 H33B 0.9600
C33 H33C 0.9600
C34 C35 1.392(4)
C35 C45 1.412(4)
C35 C36 1.522(4)
C36 C37 1.512(4)
C36 H36A 0.9700
C36 H36B 0.9700
C37 C38 1.384(4)
C37 C42 1.387(4)
C38 N40 1.342(4)
C38 C39 1.489(5)
C39 H39A 0.9600
C39 H39B 0.9600
C39 H39C 0.9600
N40 N41 1.329(4)
N40 H40 0.8600
N41 C42 1.339(4)
N41 H41 0.8600
C42 C43 1.485(5)
C43 H43A 0.9600
C43 H43B 0.9600
C43 H43C 0.9600
C44 C45 1.521(4)
C44 H44A 0.9600
C44 H44B 0.9600
C44 H44C 0.9600

loop_
_geom_hbond_atom_site_label_D
_geom_hbond_atom_site_label_H
_geom_hbond_atom_site_label_A
_geom_hbond_distance_DH
_geom_hbond_distance_HA
_geom_hbond_distance_DA
_geom_hbond_angle_DHA
_geom_hbond_site_symmetry_A
N15 H15 O5 0.86 2.02 2.803(4) 151.4 1_655
N15 H15 O8 0.86 2.38 3.158(4) 150.7 1_655
N15 H15 N6 0.86 2.56 3.415(4) 175.8 1_655
N16 H16 O3 0.86 1.91 2.736(4) 161.7 1_665
N16 H16 N2 0.86 2.65 3.504(5) 171.4 1_665
N29 H29 O11 0.86 1.92 2.733(4) 158.0 2_666
N29 H29 N10 0.86 2.67 3.354(6) 138.0 2_666
N30 H30 O12 0.86 1.92 2.730(4) 157.0 1_455
N30 H30 O11 0.86 2.58 3.235(4) 134.2 1_455
N30 H30 N10 0.86 2.62 3.413(5) 154.5 1_455
N40 H40 O3 0.86 1.94 2.731(4) 151.4 1_564
N41 H41 O5 0.86 1.93 2.745(4) 156.8 1_554
N41 H41 O7 0.86 2.54 3.278(5) 144.1 1_554
N41 H41 N6 0.86 2.58 3.416(5) 163.1 1_554
